data_1516057
loop_
_publ_author_name
'Mao, Yanli'
'Lim, Kelvin Meng Hui'
'Ganguly, Rakesh'
'Mathey, Francois'

_publ_section_title
;
 A new route to a 2-phosphanaphthalene.
;
_journal_issue 18
_journal_name_full 'Organic letters'
_journal_page_first 4974
_journal_page_last 4975
_journal_paper_doi 10.1021/ol302278p
_journal_volume 14
_journal_year 2012
_chemical_formula_moiety 'C26 H15 Mo O5 P'
_chemical_formula_sum 'C26 H15 Mo O5 P'
_chemical_formula_weight 534.29
_chemical_name_systematic
; 
 ? 
;
_space_group_IT_number 4
_symmetry_cell_setting monoclinic
_symmetry_space_group_name_Hall 'P 2yb'
_symmetry_space_group_name_H-M 'P 1 21 1'
_atom_sites_solution_hydrogens geom
_atom_sites_solution_primary direct
_atom_sites_solution_secondary difmap
_audit_creation_method SHELXL-97
_cell_angle_alpha 90.00
_cell_angle_beta 97.831(6)
_cell_angle_gamma 90.00
_cell_formula_units_Z 4
_cell_length_a 17.039(5)
_cell_length_b 6.2992(13)
_cell_length_c 21.025(6)
_cell_measurement_reflns_used 1807
_cell_measurement_temperature 103(2)
_cell_measurement_theta_max 21.83
_cell_measurement_theta_min 2.93
_cell_volume 2235.6(10)
_computing_cell_refinement 'Bruker SAINT'
_computing_data_collection 'Bruker APEX2'
_computing_data_reduction 'Bruker SAINT'
_computing_molecular_graphics 'Bruker SHELXTL'
_computing_publication_material 'Bruker SHELXTL'
_computing_structure_refinement 'SHELXL-97 (Sheldrick, 2008)'
_computing_structure_solution 'SHELXS-97 (Sheldrick, 2008)'
_diffrn_ambient_temperature 103(2)
_diffrn_measured_fraction_theta_full 0.999
_diffrn_measured_fraction_theta_max 0.952
_diffrn_measurement_device_type 'Bruker APEX-II CCD'
_diffrn_measurement_method '\f and \w scans'
_diffrn_radiation_monochromator graphite
_diffrn_radiation_source 'fine-focus sealed tube'
_diffrn_radiation_type MoK\a
_diffrn_radiation_wavelength 0.71073
_diffrn_reflns_av_R_equivalents 0.1104
_diffrn_reflns_av_sigmaI/netI 0.1889
_diffrn_reflns_limit_h_max 25
_diffrn_reflns_limit_h_min -25
_diffrn_reflns_limit_k_max 7
_diffrn_reflns_limit_k_min -9
_diffrn_reflns_limit_l_max 31
_diffrn_reflns_limit_l_min -31
_diffrn_reflns_number 30153
_diffrn_reflns_theta_full 30.00
_diffrn_reflns_theta_max 33.19
_diffrn_reflns_theta_min 1.45
_exptl_absorpt_coefficient_mu 0.694
_exptl_absorpt_correction_T_max 0.9728
_exptl_absorpt_correction_T_min 0.7686
_exptl_absorpt_correction_type multi-scan
_exptl_absorpt_process_details sadabs
_exptl_crystal_colour yellow
_exptl_crystal_density_diffrn 1.587
_exptl_crystal_density_method 'not measured'
_exptl_crystal_description needle
_exptl_crystal_F_000 1072
_exptl_crystal_size_max 0.40
_exptl_crystal_size_mid 0.06
_exptl_crystal_size_min 0.04
_refine_diff_density_max 1.186
_refine_diff_density_min -1.952
_refine_diff_density_rms 0.246
_refine_ls_abs_structure_details 'Flack H D (1983), Acta Cryst. A39, 876-881'
_refine_ls_abs_structure_Flack -0.07(5)
_refine_ls_extinction_method none
_refine_ls_goodness_of_fit_ref 0.970
_refine_ls_hydrogen_treatment constr
_refine_ls_matrix_type full
_refine_ls_number_parameters 595
_refine_ls_number_reflns 14325
_refine_ls_number_restraints 1
_refine_ls_restrained_S_all 0.970
_refine_ls_R_factor_all 0.1402
_refine_ls_R_factor_gt 0.0704
_refine_ls_shift/su_max 0.000
_refine_ls_shift/su_mean 0.000
_refine_ls_structure_factor_coef Fsqd
_refine_ls_weighting_details 'calc w=1/[\s^2^(Fo^2^)+(0.0905P)^2^+0.0000P] where P=(Fo^2^+2Fc^2^)/3'
_refine_ls_weighting_scheme calc
_refine_ls_wR_factor_gt 0.1455
_refine_ls_wR_factor_ref 0.2063
_reflns_number_gt 8514
_reflns_number_total 14325
_reflns_threshold_expression >2sigma(I)
_cod_data_source_file mat141.cif
_cod_data_source_block mat141
_cod_depositor_comments
;
The following automatic conversions were performed:

'_symmetry_cell_setting' value 'Monoclinic' changed to 'monoclinic'
according to
/usr/data/users/saulius/automatic-downloads/retrospective/ACS/lib/dictionaries/cif_core.dic
dictionary named 'cif_core.dic' version 2.4.2 from 2011-04-26.

Automatic conversion script
Id: cif_fix_values 2281 2013-09-26 08:29:07Z andrius 
;
_cod_original_cell_volume 2235.6(11)
_cod_original_sg_symbol_H-M P2(1)
_cod_database_code 1516057

loop_
_symmetry_equiv_pos_as_xyz
'x, y, z'
'-x, y+1/2, -z'

loop_
_atom_site_label
_atom_site_type_symbol
_atom_site_fract_x
_atom_site_fract_y
_atom_site_fract_z
_atom_site_U_iso_or_equiv
_atom_site_adp_type
_atom_site_occupancy
_atom_site_symmetry_multiplicity
_atom_site_calc_flag
_atom_site_refinement_flags
Mo1 Mo 0.30887(4) 0.25366(9) 0.51689(3) 0.01532(15) Uani 1 1 d .
Mo2 Mo 0.58580(4) 0.30924(9) 0.15682(3) 0.01586(15) Uani 1 1 d .
C1 C 0.3424(5) -0.0127(13) 0.4693(4) 0.0184(16) Uani 1 1 d .
C2 C 0.4152(5) 0.3980(13) 0.5052(4) 0.0205(17) Uani 1 1 d .
C3 C 0.3593(5) 0.1308(14) 0.6023(4) 0.0220(18) Uani 1 1 d .
C4 C 0.2729(6) 0.5131(14) 0.5635(4) 0.026(2) Uani 1 1 d .
C5 C 0.2033(5) 0.1075(13) 0.5239(4) 0.0192(17) Uani 1 1 d .
C6 C 0.1674(5) 0.5972(13) 0.4139(4) 0.0181(16) Uani 1 1 d .
H6 H 0.1557 0.6509 0.4538 0.022 Uiso 1 1 calc R
C7 C 0.1235(5) 0.6729(12) 0.3602(4) 0.0167(15) Uani 1 1 d .
C8 C 0.1344(5) 0.5988(12) 0.2968(4) 0.0161(16) Uani 1 1 d .
C9 C 0.0824(5) 0.6657(13) 0.2438(4) 0.0210(17) Uani 1 1 d .
H9 H 0.0392 0.7548 0.2501 0.025 Uiso 1 1 calc R
C10 C 0.0922(5) 0.6061(13) 0.1825(4) 0.0222(18) Uani 1 1 d .
H10 H 0.0553 0.6513 0.1472 0.027 Uiso 1 1 calc R
C11 C 0.1566(5) 0.4785(12) 0.1723(4) 0.0205(17) Uani 1 1 d .
H11 H 0.1642 0.4412 0.1298 0.025 Uiso 1 1 calc R
C12 C 0.2080(5) 0.4082(12) 0.2226(4) 0.0171(16) Uani 1 1 d .
H12 H 0.2517 0.3226 0.2150 0.021 Uiso 1 1 calc R
C13 C 0.1974(4) 0.4607(12) 0.2864(4) 0.0152(15) Uani 1 1 d .
C14 C 0.2493(5) 0.3642(12) 0.3377(3) 0.0148(15) Uani 1 1 d .
C15 C 0.0628(4) 0.8375(13) 0.3696(4) 0.0163(15) Uani 1 1 d .
C16 C 0.0589(5) 1.0347(13) 0.3387(4) 0.0214(17) Uani 1 1 d .
H16 H 0.0928 1.0622 0.3073 0.026 Uiso 1 1 calc R
C17 C 0.0070(5) 1.1900(14) 0.3529(4) 0.0242(19) Uani 1 1 d .
H17 H 0.0051 1.3229 0.3314 0.029 Uiso 1 1 calc R
C18 C -0.0421(5) 1.1515(14) 0.3982(5) 0.0258(19) Uani 1 1 d .
H18 H -0.0779 1.2582 0.4083 0.031 Uiso 1 1 calc R
C19 C -0.0396(5) 0.9599(15) 0.4288(4) 0.0251(19) Uani 1 1 d .
H19 H -0.0739 0.9341 0.4601 0.030 Uiso 1 1 calc R
C20 C 0.0121(4) 0.8038(13) 0.4150(3) 0.0177(15) Uani 1 1 d .
H20 H 0.0130 0.6714 0.4367 0.021 Uiso 1 1 calc R
C21 C 0.3143(5) 0.2151(12) 0.3249(3) 0.0161(15) Uani 1 1 d .
C22 C 0.2972(5) 0.0161(13) 0.2976(4) 0.0209(17) Uani 1 1 d .
H22 H 0.2437 -0.0236 0.2843 0.025 Uiso 1 1 calc R
C23 C 0.3575(6) -0.1240(13) 0.2896(4) 0.0238(19) Uani 1 1 d .
H23 H 0.3452 -0.2606 0.2718 0.029 Uiso 1 1 calc R
C24 C 0.4365(5) -0.0652(14) 0.3075(4) 0.0237(19) Uani 1 1 d .
H24 H 0.4782 -0.1607 0.3017 0.028 Uiso 1 1 calc R
C25 C 0.4533(5) 0.1330(15) 0.3337(4) 0.0262(19) Uani 1 1 d .
H25 H 0.5070 0.1733 0.3460 0.031 Uiso 1 1 calc R
C26 C 0.3937(5) 0.2742(14) 0.3423(3) 0.0194(16) Uani 1 1 d .
H26 H 0.4063 0.4107 0.3600 0.023 Uiso 1 1 calc R
C27 C 0.5252(5) 0.0359(13) 0.1297(4) 0.0209(17) Uani 1 1 d .
C28 C 0.5523(6) 0.4449(14) 0.0682(4) 0.026(2) Uani 1 1 d .
C29 C 0.4873(5) 0.4308(13) 0.1862(4) 0.0186(16) Uani 1 1 d .
C30 C 0.6177(5) 0.1737(14) 0.2454(4) 0.0193(16) Uani 1 1 d .
C31 C 0.6428(5) 0.5829(13) 0.1893(4) 0.0214(17) Uani 1 1 d .
C32 C 0.7015(5) -0.0208(12) 0.0566(4) 0.0171(16) Uani 1 1 d .
H32 H 0.6510 -0.0742 0.0390 0.021 Uiso 1 1 calc R
C33 C 0.7672(5) -0.0980(13) 0.0320(4) 0.0184(16) Uani 1 1 d .
C34 C 0.8469(5) -0.0247(12) 0.0541(4) 0.0163(16) Uani 1 1 d .
C35 C 0.9118(5) -0.0965(13) 0.0237(4) 0.0191(17) Uani 1 1 d .
H35 H 0.9012 -0.1851 -0.0131 0.023 Uiso 1 1 calc R
C36 C 0.9886(6) -0.0435(13) 0.0450(4) 0.0240(19) Uani 1 1 d .
H36 H 1.0302 -0.0939 0.0232 0.029 Uiso 1 1 calc R
C37 C 1.0060(5) 0.0886(13) 0.1007(4) 0.0218(17) Uani 1 1 d .
H37 H 1.0593 0.1192 0.1178 0.026 Uiso 1 1 calc R
C38 C 0.9454(5) 0.1690(12) 0.1283(4) 0.0182(16) Uani 1 1 d .
H38 H 0.9575 0.2618 0.1639 0.022 Uiso 1 1 calc R
C39 C 0.8635(5) 0.1215(13) 0.1068(4) 0.0161(16) Uani 1 1 d .
C40 C 0.8036(5) 0.2188(11) 0.1383(4) 0.0174(16) Uani 1 1 d .
C41 C 0.7526(5) -0.2651(13) -0.0200(4) 0.0191(15) Uani 1 1 d .
C42 C 0.7913(5) -0.4617(12) -0.0133(4) 0.0179(16) Uani 1 1 d .
H42 H 0.8288 -0.4891 0.0236 0.021 Uiso 1 1 calc R
C43 C 0.7752(6) -0.6168(13) -0.0603(4) 0.0229(18) Uani 1 1 d .
H43 H 0.8017 -0.7497 -0.0554 0.028 Uiso 1 1 calc R
C44 C 0.7205(6) -0.5785(13) -0.1145(4) 0.0240(19) Uani 1 1 d .
H44 H 0.7099 -0.6832 -0.1471 0.029 Uiso 1 1 calc R
C45 C 0.6823(5) -0.3856(13) -0.1199(4) 0.0216(17) Uani 1 1 d .
H45 H 0.6446 -0.3583 -0.1566 0.026 Uiso 1 1 calc R
C46 C 0.6975(4) -0.2296(14) -0.0729(3) 0.0159(15) Uani 1 1 d .
H46 H 0.6698 -0.0984 -0.0776 0.019 Uiso 1 1 calc R
C47 C 0.8241(5) 0.3760(13) 0.1913(4) 0.0190(16) Uani 1 1 d .
C48 C 0.8549(5) 0.5739(13) 0.1797(4) 0.0219(18) Uani 1 1 d .
H48 H 0.8673 0.6071 0.1382 0.026 Uiso 1 1 calc R
C49 C 0.8677(5) 0.7258(13) 0.2290(4) 0.0218(17) Uani 1 1 d .
H49 H 0.8886 0.8612 0.2206 0.026 Uiso 1 1 calc R
C50 C 0.8501(5) 0.6785(14) 0.2896(4) 0.0239(19) Uani 1 1 d .
H50 H 0.8588 0.7811 0.3229 0.029 Uiso 1 1 calc R
C51 C 0.8198(5) 0.4818(13) 0.3015(4) 0.0215(18) Uani 1 1 d .
H51 H 0.8083 0.4495 0.3434 0.026 Uiso 1 1 calc R
C52 C 0.8059(5) 0.3297(15) 0.2533(4) 0.0220(17) Uani 1 1 d .
H52 H 0.7842 0.1956 0.2621 0.026 Uiso 1 1 calc R
O1 O 0.3605(4) -0.1639(9) 0.4466(3) 0.0276(14) Uani 1 1 d .
O2 O 0.4743(4) 0.4747(10) 0.4989(4) 0.0339(16) Uani 1 1 d .
O3 O 0.3887(5) 0.0624(12) 0.6491(3) 0.043(2) Uani 1 1 d .
O4 O 0.2516(4) 0.6589(11) 0.5886(3) 0.0366(17) Uani 1 1 d .
O5 O 0.1428(4) 0.0308(10) 0.5275(3) 0.0280(15) Uani 1 1 d .
O6 O 0.4922(4) -0.1219(9) 0.1174(3) 0.0281(15) Uani 1 1 d .
O7 O 0.5325(6) 0.5201(12) 0.0204(3) 0.051(2) Uani 1 1 d .
O8 O 0.4310(4) 0.5030(10) 0.2019(3) 0.0290(15) Uani 1 1 d .
O9 O 0.6334(4) 0.0958(10) 0.2944(3) 0.0278(14) Uani 1 1 d .
O10 O 0.6716(4) 0.7391(10) 0.2078(3) 0.0303(14) Uani 1 1 d .
P1 P 0.24297(13) 0.4116(3) 0.41693(10) 0.0157(4) Uani 1 1 d .
P2 P 0.70456(13) 0.1659(3) 0.11726(10) 0.0168(4) Uani 1 1 d .

loop_
_atom_site_aniso_label
_atom_site_aniso_U_11
_atom_site_aniso_U_22
_atom_site_aniso_U_33
_atom_site_aniso_U_23
_atom_site_aniso_U_13
_atom_site_aniso_U_12
Mo1 0.0139(3) 0.0148(3) 0.0168(3) 0.0019(2) 0.0003(2) 0.0004(2)
Mo2 0.0154(3) 0.0162(3) 0.0162(3) -0.0019(2) 0.0030(2) 0.0021(3)
C1 0.019(4) 0.014(4) 0.023(4) 0.007(3) 0.003(3) 0.003(3)
C2 0.015(4) 0.017(4) 0.028(4) 0.004(3) -0.003(3) 0.004(3)
C3 0.022(5) 0.019(4) 0.024(4) 0.000(3) 0.002(4) -0.001(3)
C4 0.025(5) 0.024(5) 0.030(5) 0.002(4) -0.001(4) -0.001(4)
C5 0.028(5) 0.017(4) 0.013(4) 0.003(3) 0.003(3) 0.002(3)
C6 0.022(4) 0.019(4) 0.015(4) -0.004(3) 0.006(3) 0.001(3)
C7 0.012(4) 0.015(4) 0.022(4) -0.001(3) 0.001(3) 0.001(3)
C8 0.014(4) 0.013(4) 0.021(4) 0.001(3) 0.000(3) 0.001(3)
C9 0.021(4) 0.023(4) 0.018(4) 0.002(3) -0.002(3) 0.002(3)
C10 0.019(4) 0.022(4) 0.023(4) 0.002(3) -0.007(3) 0.000(3)
C11 0.029(5) 0.017(4) 0.016(4) 0.002(3) 0.006(3) -0.007(3)
C12 0.020(4) 0.013(4) 0.020(4) 0.003(3) 0.007(3) 0.004(3)
C13 0.008(3) 0.012(4) 0.026(4) 0.006(3) 0.004(3) 0.000(3)
C14 0.014(4) 0.017(4) 0.013(3) -0.004(3) 0.001(3) -0.005(3)
C15 0.010(3) 0.020(4) 0.018(3) -0.002(3) 0.001(3) 0.002(3)
C16 0.017(4) 0.020(4) 0.026(4) 0.004(3) 0.001(3) -0.002(3)
C17 0.018(4) 0.017(4) 0.036(5) 0.005(3) -0.002(4) 0.003(3)
C18 0.017(4) 0.016(4) 0.043(5) -0.012(4) -0.001(4) -0.001(3)
C19 0.018(4) 0.030(5) 0.028(5) -0.004(4) 0.005(4) 0.000(4)
C20 0.014(3) 0.017(4) 0.020(3) -0.002(3) -0.001(3) 0.004(3)
C21 0.018(4) 0.017(4) 0.014(3) 0.007(3) 0.004(3) 0.007(3)
C22 0.018(4) 0.022(4) 0.021(4) -0.001(3) -0.001(3) -0.001(3)
C23 0.037(5) 0.016(4) 0.018(4) -0.004(3) 0.003(4) 0.003(3)
C24 0.017(4) 0.029(5) 0.027(4) 0.000(4) 0.010(3) 0.016(3)
C25 0.019(4) 0.032(5) 0.028(5) 0.002(4) 0.006(4) 0.002(4)
C26 0.022(4) 0.022(4) 0.014(3) 0.000(3) 0.003(3) 0.001(3)
C27 0.017(4) 0.020(4) 0.025(4) 0.004(3) 0.005(3) 0.006(3)
C28 0.037(6) 0.022(5) 0.017(4) -0.002(3) -0.001(4) 0.004(4)
C29 0.018(4) 0.022(4) 0.015(4) -0.004(3) -0.002(3) -0.003(3)
C30 0.009(4) 0.029(4) 0.020(4) -0.003(3) 0.003(3) 0.000(3)
C31 0.026(5) 0.018(4) 0.021(4) 0.000(3) 0.004(3) 0.000(3)
C32 0.021(4) 0.013(4) 0.018(4) -0.001(3) 0.007(3) 0.002(3)
C33 0.023(4) 0.017(4) 0.016(4) 0.001(3) 0.003(3) 0.001(3)
C34 0.015(4) 0.014(4) 0.020(4) 0.008(3) 0.000(3) -0.002(3)
C35 0.027(5) 0.011(4) 0.021(4) -0.002(3) 0.010(3) -0.001(3)
C36 0.030(5) 0.019(4) 0.025(4) 0.004(3) 0.011(4) -0.002(4)
C37 0.017(4) 0.023(4) 0.027(4) 0.004(3) 0.007(3) 0.000(3)
C38 0.022(4) 0.011(4) 0.021(4) 0.000(3) 0.002(3) -0.002(3)
C39 0.013(4) 0.017(4) 0.019(4) -0.001(3) 0.006(3) -0.002(3)
C40 0.026(4) 0.010(4) 0.018(4) 0.000(3) 0.008(3) -0.004(3)
C41 0.019(4) 0.020(4) 0.019(3) 0.001(3) 0.007(3) -0.004(3)
C42 0.022(4) 0.020(4) 0.014(4) 0.003(3) 0.008(3) 0.003(3)
C43 0.038(5) 0.014(4) 0.018(4) 0.000(3) 0.008(4) -0.002(4)
C44 0.034(5) 0.020(4) 0.017(4) -0.005(3) -0.001(4) -0.005(4)
C45 0.017(4) 0.025(4) 0.022(4) -0.001(3) 0.003(3) 0.000(3)
C46 0.009(3) 0.020(4) 0.019(3) -0.005(3) 0.003(3) -0.002(3)
C47 0.014(4) 0.022(4) 0.020(4) 0.002(3) 0.000(3) 0.003(3)
C48 0.022(4) 0.027(5) 0.016(4) -0.001(3) -0.002(3) -0.004(4)
C49 0.024(4) 0.016(4) 0.024(4) 0.000(3) -0.002(3) 0.001(3)
C50 0.024(5) 0.024(4) 0.023(4) -0.008(3) -0.001(4) 0.002(3)
C51 0.023(4) 0.028(5) 0.013(4) 0.002(3) 0.000(3) 0.007(3)
C52 0.024(4) 0.021(4) 0.020(4) 0.003(3) 0.000(3) -0.001(4)
O1 0.030(3) 0.016(3) 0.037(3) -0.004(3) 0.007(3) 0.006(3)
O2 0.023(4) 0.021(3) 0.055(5) 0.008(3) -0.004(3) -0.008(3)
O3 0.049(5) 0.044(5) 0.030(4) 0.012(3) -0.014(4) -0.005(4)
O4 0.045(4) 0.031(4) 0.031(4) -0.010(3) -0.005(3) 0.017(3)
O5 0.023(3) 0.032(4) 0.032(4) 0.003(3) 0.013(3) -0.011(3)
O6 0.027(4) 0.017(3) 0.039(4) -0.004(3) -0.001(3) -0.005(3)
O7 0.092(7) 0.038(4) 0.020(4) 0.002(3) -0.004(4) 0.017(4)
O8 0.023(3) 0.026(3) 0.038(4) -0.009(3) 0.009(3) 0.004(3)
O9 0.031(4) 0.033(4) 0.021(3) 0.004(3) 0.009(3) 0.003(3)
O10 0.032(3) 0.018(3) 0.039(3) -0.006(3) -0.001(3) -0.001(3)
P1 0.0143(10) 0.0165(10) 0.0162(10) 0.0003(8) 0.0023(8) 0.0024(8)
P2 0.0169(10) 0.0162(10) 0.0177(10) -0.0029(8) 0.0039(8) -0.0002(8)

loop_
_atom_type_symbol
_atom_type_description
_atom_type_scat_dispersion_real
_atom_type_scat_dispersion_imag
_atom_type_scat_source
C C 0.0033 0.0016 'International Tables Vol C Tables 4.2.6.8 and 6.1.1.4'
H H 0.0000 0.0000 'International Tables Vol C Tables 4.2.6.8 and 6.1.1.4'
O O 0.0106 0.0060 'International Tables Vol C Tables 4.2.6.8 and 6.1.1.4'
P P 0.1023 0.0942 'International Tables Vol C Tables 4.2.6.8 and 6.1.1.4'
Mo Mo -1.6832 0.6857 'International Tables Vol C Tables 4.2.6.8 and 6.1.1.4'

loop_
_geom_angle_atom_site_label_1
_geom_angle_atom_site_label_2
_geom_angle_atom_site_label_3
_geom_angle
C3 Mo1 C4 90.0(4)
C3 Mo1 C5 92.0(3)
C4 Mo1 C5 90.1(4)
C3 Mo1 C2 90.1(3)
C4 Mo1 C2 91.7(4)
C5 Mo1 C2 177.3(3)
C3 Mo1 C1 90.4(3)
C4 Mo1 C1 178.6(4)
C5 Mo1 C1 88.5(3)
C2 Mo1 C1 89.7(3)
C3 Mo1 P1 177.0(3)
C4 Mo1 P1 87.4(3)
C5 Mo1 P1 86.6(2)
C2 Mo1 P1 91.5(2)
C1 Mo1 P1 92.2(2)
C29 Mo2 C27 89.8(3)
C29 Mo2 C31 87.4(3)
C27 Mo2 C31 176.2(4)
C29 Mo2 C30 90.5(3)
C27 Mo2 C30 88.0(3)
C31 Mo2 C30 89.6(3)
C29 Mo2 C28 88.9(4)
C27 Mo2 C28 91.7(4)
C31 Mo2 C28 90.7(3)
C30 Mo2 C28 179.2(4)
C29 Mo2 P2 178.0(2)
C27 Mo2 P2 90.2(2)
C31 Mo2 P2 92.7(3)
C30 Mo2 P2 91.5(2)
C28 Mo2 P2 89.2(3)
O1 C1 Mo1 176.0(7)
O2 C2 Mo1 179.0(7)
O3 C3 Mo1 178.5(9)
O4 C4 Mo1 178.6(8)
O5 C5 Mo1 178.0(7)
C7 C6 P1 126.3(6)
C7 C6 H6 116.9
P1 C6 H6 116.9
C6 C7 C8 121.9(7)
C6 C7 C15 116.6(7)
C8 C7 C15 121.5(7)
C9 C8 C13 118.3(8)
C9 C8 C7 119.5(7)
C13 C8 C7 122.3(7)
C10 C9 C8 121.6(8)
C10 C9 H9 119.2
C8 C9 H9 119.2
C9 C10 C11 119.9(8)
C9 C10 H10 120.0
C11 C10 H10 120.0
C12 C11 C10 120.4(8)
C12 C11 H11 119.8
C10 C11 H11 119.8
C11 C12 C13 120.8(8)
C11 C12 H12 119.6
C13 C12 H12 119.6
C12 C13 C8 119.0(7)
C12 C13 C14 117.9(7)
C8 C13 C14 123.0(7)
C13 C14 C21 121.6(6)
C13 C14 P1 123.0(6)
C21 C14 P1 115.4(5)
C20 C15 C16 117.5(7)
C20 C15 C7 119.4(7)
C16 C15 C7 122.9(7)
C17 C16 C15 121.3(8)
C17 C16 H16 119.3
C15 C16 H16 119.3
C18 C17 C16 119.6(8)
C18 C17 H17 120.2
C16 C17 H17 120.2
C19 C18 C17 120.0(8)
C19 C18 H18 120.0
C17 C18 H18 120.0
C18 C19 C20 120.7(9)
C18 C19 H19 119.6
C20 C19 H19 119.6
C19 C20 C15 120.8(8)
C19 C20 H20 119.6
C15 C20 H20 119.6
C22 C21 C26 119.1(7)
C22 C21 C14 121.2(7)
C26 C21 C14 119.7(7)
C23 C22 C21 120.5(8)
C23 C22 H22 119.7
C21 C22 H22 119.7
C22 C23 C24 120.2(8)
C22 C23 H23 119.9
C24 C23 H23 119.9
C25 C24 C23 119.1(8)
C25 C24 H24 120.4
C23 C24 H24 120.4
C24 C25 C26 121.3(8)
C24 C25 H25 119.4
C26 C25 H25 119.4
C25 C26 C21 119.7(8)
C25 C26 H26 120.1
C21 C26 H26 120.1
O6 C27 Mo2 176.6(7)
O7 C28 Mo2 178.5(10)
O8 C29 Mo2 178.6(8)
O9 C30 Mo2 178.1(7)
O10 C31 Mo2 177.1(8)
C33 C32 P2 124.7(7)
C33 C32 H32 117.6
P2 C32 H32 117.6
C32 C33 C34 122.5(7)
C32 C33 C41 116.9(7)
C34 C33 C41 120.6(7)
C35 C34 C39 117.8(7)
C35 C34 C33 120.3(7)
C39 C34 C33 121.9(7)
C36 C35 C34 122.8(8)
C36 C35 H35 118.6
C34 C35 H35 118.6
C35 C36 C37 119.5(8)
C35 C36 H36 120.2
C37 C36 H36 120.2
C38 C37 C36 118.9(8)
C38 C37 H37 120.6
C36 C37 H37 120.6
C37 C38 C39 123.5(8)
C37 C38 H38 118.2
C39 C38 H38 118.2
C40 C39 C38 119.3(7)
C40 C39 C34 123.6(7)
C38 C39 C34 117.1(7)
C39 C40 C47 121.3(7)
C39 C40 P2 122.5(6)
C47 C40 P2 116.3(6)
C46 C41 C42 119.1(7)
C46 C41 C33 120.0(7)
C42 C41 C33 120.9(7)
C43 C42 C41 120.3(8)
C43 C42 H42 119.9
C41 C42 H42 119.9
C42 C43 C44 120.4(8)
C42 C43 H43 119.8
C44 C43 H43 119.8
C45 C44 C43 118.5(8)
C45 C44 H44 120.7
C43 C44 H44 120.7
C44 C45 C46 121.6(8)
C44 C45 H45 119.2
C46 C45 H45 119.2
C41 C46 C45 120.1(8)
C41 C46 H46 120.0
C45 C46 H46 120.0
C48 C47 C52 118.9(8)
C48 C47 C40 121.3(7)
C52 C47 C40 119.5(7)
C47 C48 C49 120.5(8)
C47 C48 H48 119.8
C49 C48 H48 119.8
C50 C49 C48 120.1(8)
C50 C49 H49 119.9
C48 C49 H49 119.9
C51 C50 C49 119.7(8)
C51 C50 H50 120.2
C49 C50 H50 120.2
C50 C51 C52 121.3(8)
C50 C51 H51 119.4
C52 C51 H51 119.4
C51 C52 C47 119.5(8)
C51 C52 H52 120.2
C47 C52 H52 120.2
C14 P1 C6 103.2(4)
C14 P1 Mo1 132.9(3)
C6 P1 Mo1 123.7(3)
C40 P2 C32 104.6(4)
C40 P2 Mo2 131.7(3)
C32 P2 Mo2 123.7(3)

loop_
_geom_bond_atom_site_label_1
_geom_bond_atom_site_label_2
_geom_bond_distance
Mo1 C3 2.034(9)
Mo1 C4 2.042(10)
Mo1 C5 2.043(9)
Mo1 C2 2.072(9)
Mo1 C1 2.073(8)
Mo1 P1 2.455(2)
Mo2 C29 2.017(9)
Mo2 C27 2.048(9)
Mo2 C31 2.049(9)
Mo2 C30 2.053(8)
Mo2 C28 2.058(9)
Mo2 P2 2.462(2)
C1 O1 1.127(10)
C2 O2 1.140(10)
C3 O3 1.128(11)
C4 O4 1.143(11)
C5 O5 1.150(10)
C6 C7 1.353(11)
C6 P1 1.734(8)
C6 H6 0.9500
C7 C8 1.448(11)
C7 C15 1.497(10)
C8 C9 1.391(11)
C8 C13 1.422(11)
C9 C10 1.374(12)
C9 H9 0.9500
C10 C11 1.400(12)
C10 H10 0.9500
C11 C12 1.352(11)
C11 H11 0.9500
C12 C13 1.417(11)
C12 H12 0.9500
C13 C14 1.433(10)
C14 C21 1.504(10)
C14 P1 1.710(7)
C15 C20 1.388(10)
C15 C16 1.399(11)
C16 C17 1.379(12)
C16 H16 0.9500
C17 C18 1.372(13)
C17 H17 0.9500
C18 C19 1.366(13)
C18 H18 0.9500
C19 C20 1.377(11)
C19 H19 0.9500
C20 H20 0.9500
C21 C22 1.393(11)
C21 C26 1.402(11)
C22 C23 1.382(12)
C22 H22 0.9500
C23 C24 1.398(13)
C23 H23 0.9500
C24 C25 1.379(13)
C24 H24 0.9500
C25 C26 1.381(12)
C25 H25 0.9500
C26 H26 0.9500
C27 O6 1.154(10)
C28 O7 1.121(10)
C29 O8 1.150(10)
C30 O9 1.140(10)
C31 O10 1.143(10)
C32 C33 1.385(11)
C32 P2 1.730(8)
C32 H32 0.9500
C33 C34 1.449(11)
C33 C41 1.513(11)
C34 C35 1.425(11)
C34 C39 1.439(11)
C35 C36 1.366(13)
C35 H35 0.9500
C36 C37 1.433(12)
C36 H36 0.9500
C37 C38 1.352(11)
C37 H37 0.9500
C38 C39 1.438(11)
C38 H38 0.9500
C39 C40 1.428(11)
C40 C47 1.497(11)
C40 P2 1.717(8)
C41 C46 1.373(10)
C41 C42 1.402(11)
C42 C43 1.391(11)
C42 H42 0.9500
C43 C44 1.392(12)
C43 H43 0.9500
C44 C45 1.376(12)
C44 H44 0.9500
C45 C46 1.393(11)
C45 H45 0.9500
C46 H46 0.9500
C47 C48 1.386(12)
C47 C52 1.412(11)
C48 C49 1.406(11)
C48 H48 0.9500
C49 C50 1.380(12)
C49 H49 0.9500
C50 C51 1.378(12)
C50 H50 0.9500
C51 C52 1.391(12)
C51 H51 0.9500
C52 H52 0.9500
